data_1544356
loop_
_publ_author_name
'Abbasov, Mikail E.'
'Hudson, Brandi M.'
'Tantillo, Dean J.'
'Romo, Daniel'

_publ_section_title
;
 Stereodivergent, Diels--Alder-initiated organocascades employing
 \a,\b-unsaturated acylammonium salts: scope, mechanism, and application
;
_journal_issue 2
_journal_name_full 'Chem. Sci.'
_journal_page_first 1511
_journal_paper_doi 10.1039/C6SC04273B
_journal_volume 8
_journal_year 2017
_chemical_absolute_configuration ad
_chemical_formula_moiety 'C33 H46 Br N O5 Si'
_chemical_formula_sum 'C33 H46 Br N O5 Si'
_chemical_formula_weight 644.71
_chemical_name_systematic
;
 ?
;
_space_group_crystal_system orthorhombic
_space_group_IT_number 19
_space_group_name_Hall 'P 2ac 2ab'
_space_group_name_H-M_alt 'P 21 21 21'
_symmetry_space_group_name_Hall 'P 2ac 2ab'
_symmetry_space_group_name_H-M 'P 21 21 21'
_atom_sites_solution_hydrogens geom
_audit_creation_date 2013-10-02
_audit_creation_method
;
Olex2 1.2-beta
(compiled 2013.09.17 svn.r2790 for OlexSys, GUI svn.r4601)
;
_audit_update_record
;
2013-11-15 deposited with the CCDC.
2016-10-24 downloaded from the CCDC.
;
_cell_angle_alpha 90
_cell_angle_beta 90
_cell_angle_gamma 90
_cell_formula_units_Z 4
_cell_length_a 9.0910(3)
_cell_length_b 18.1061(7)
_cell_length_c 20.6924(7)
_cell_measurement_reflns_used 9930
_cell_measurement_temperature 110(2)
_cell_measurement_theta_max 62.177
_cell_measurement_theta_min 3.244
_cell_volume 3406.0(2)
_computing_data_reduction 'SAINT v8.27A (Bruker, 2012)'
_computing_molecular_graphics
;
O. V. Dolomanov, L. J. Bourhis, R. J. Gildea, J. A. K. Howard and H. Puschmann,
OLEX2: a complete structure solution, refinement and analysis program.
J. Appl. Cryst. (2009). 42, 339-341.
;
_computing_publication_material
;
O. V. Dolomanov, L. J. Bourhis, R. J. Gildea, J. A. K. Howard and H. Puschmann,
OLEX2: a complete structure solution, refinement and analysis program.
J. Appl. Cryst. (2009). 42, 339-341.
;
_computing_structure_refinement
;
SHELX, G.M. Sheldrick, Acta Cryst.
(2008). A64, 112-122
;
_diffrn_ambient_temperature 110.15
_diffrn_measured_fraction_theta_full 0.869
_diffrn_measured_fraction_theta_max 0.976
_diffrn_measurement_device_type 'Bruker APEX-II CCD'
_diffrn_measurement_method '\f and \w scans'
_diffrn_radiation_monochromator graphite
_diffrn_radiation_type CuK\a
_diffrn_radiation_wavelength 1.54178
_diffrn_reflns_av_R_equivalents 0.0645
_diffrn_reflns_av_unetI/netI 0.0421
_diffrn_reflns_Laue_measured_fraction_full 0.869
_diffrn_reflns_Laue_measured_fraction_max 0.976
_diffrn_reflns_limit_h_max 9
_diffrn_reflns_limit_h_min -10
_diffrn_reflns_limit_k_max 20
_diffrn_reflns_limit_k_min -20
_diffrn_reflns_limit_l_max 23
_diffrn_reflns_limit_l_min -22
_diffrn_reflns_number 34574
_diffrn_reflns_point_group_measured_fraction_full 0.849
_diffrn_reflns_point_group_measured_fraction_max 0.959
_diffrn_reflns_theta_full 67.679
_diffrn_reflns_theta_max 62.561
_diffrn_reflns_theta_min 3.243
_diffrn_standards_number 0
_exptl_absorpt_coefficient_mu 2.285
_exptl_absorpt_correction_T_max 0.7522
_exptl_absorpt_correction_T_min 0.6042
_exptl_absorpt_correction_type multi-scan
_exptl_absorpt_process_details
;
SADABS-2012/1 (Bruker,2012) was used for absorption correction.
wR2(int) was 0.0836 before and 0.0653 after correction.
The Ratio of minimum to maximum transmission is 0.8032.
The \l/2 correction factor is Not present.
;
_exptl_crystal_colour colourless
_exptl_crystal_colour_primary colourless
_exptl_crystal_density_diffrn 1.257
_exptl_crystal_description column
_exptl_crystal_F_000 1360
_exptl_crystal_size_max 0.23
_exptl_crystal_size_mid 0.01
_exptl_crystal_size_min 0.01
_refine_diff_density_max 0.319
_refine_diff_density_min -0.512
_refine_diff_density_rms 0.065
_refine_ls_abs_structure_details
;
 Flack x determined using 1827 quotients [(I+)-(I-)]/[(I+)+(I-)]
 (Parsons and Flack (2004), Acta Cryst. A60, s61).
;
_refine_ls_abs_structure_Flack -0.005(8)
_refine_ls_extinction_method none
_refine_ls_goodness_of_fit_ref 1.126
_refine_ls_hydrogen_treatment constr
_refine_ls_matrix_type full
_refine_ls_number_parameters 378
_refine_ls_number_reflns 5224
_refine_ls_number_restraints 0
_refine_ls_restrained_S_all 1.126
_refine_ls_R_factor_all 0.0423
_refine_ls_R_factor_gt 0.0328
_refine_ls_shift/su_max 0.001
_refine_ls_shift/su_mean 0.000
_refine_ls_structure_factor_coef Fsqd
_refine_ls_weighting_details 'w=1/[\s^2^(Fo^2^)+(0.0308P)^2^+1.0419P] where P=(Fo^2^+2Fc^2^)/3'
_refine_ls_weighting_scheme calc
_refine_ls_wR_factor_gt 0.0707
_refine_ls_wR_factor_ref 0.0774
_reflns_Friedel_coverage 0.733
_reflns_Friedel_fraction_full 0.824
_reflns_Friedel_fraction_max 0.936
_reflns_number_gt 4621
_reflns_number_total 5224
_reflns_threshold_expression 'I > 2\s(I)'
_cod_data_source_file c6sc04273b2.cif
_cod_data_source_block 1075c
_cod_depositor_comments 'Adding full bibliography for 1544356.cif.'
_cod_database_code 1544356
_shelxl_version_number 2013-4
_shelx_space_group_comment
;
The symmetry employed for this shelxl refinement is uniquely defined
by the following loop, which should always be used as a source of
symmetry information in preference to the above space-group names.
They are only intended as comments.
;
_shelx_estimated_absorpt_t_max 0.978
_shelx_estimated_absorpt_t_min 0.621
_olex2_refinement_description
;
1. Fixed Uiso
 At 1.2 times of:
  All C(H) groups, All C(H,H) groups, All N(H) groups
 At 1.5 times of:
  All C(H,H,H) groups, All O(H) groups
2.a Ternary CH refined with riding coordinates:
 C1(H1A), C2(H2), C6(H6), C18(H18), C25(H25), C28(H28), C31(H31)
2.b Secondary CH2 refined with riding coordinates:
 C3(H3A,H3B), C8(H8A,H8B), C16(H16A,H16B)
2.c Aromatic/amide H refined with riding coordinates:
 N1(H1), C5(H5), C10(H10), C11(H11), C13(H13), C14(H14), C20(H20), C21(H21),
 C22(H22), C23(H23), C24(H24)
2.d Idealised Me refined as rotating group:
 C17(H17A,H17B,H17C), C26(H26A,H26B,H26C), C27(H27A,H27B,H27C), C29(H29A,H29B,
 H29C), C30(H30A,H30B,H30C), C32(H32A,H32B,H32C), C33(H33A,H33B,H33C)
2.e Idealised tetrahedral OH refined as rotating group:
 O4(H4)
;

loop_
_space_group_symop_operation_xyz
'x, y, z'
'-x+1/2, -y, z+1/2'
'-x, y+1/2, -z+1/2'
'x+1/2, -y+1/2, -z'

loop_
_atom_site_label
_atom_site_type_symbol
_atom_site_fract_x
_atom_site_fract_y
_atom_site_fract_z
_atom_site_U_iso_or_equiv
_atom_site_adp_type
_atom_site_occupancy
_atom_site_site_symmetry_order
_atom_site_calc_flag
_atom_site_refinement_flags_posn
_atom_site_refinement_flags_adp
Br1 Br 0.27280(6) 0.42798(3) 0.81661(2) 0.04396(17) Uani 1 1 d . .
Si1 Si 0.32965(13) -0.12175(6) 0.44871(6) 0.0219(3) Uani 1 1 d . .
O1 O 0.1441(3) 0.27839(15) 0.47680(14) 0.0210(7) Uani 1 1 d . .
O2 O 0.4103(3) 0.24815(17) 0.35201(15) 0.0277(7) Uani 1 1 d . .
O3 O 0.1952(3) 0.21615(16) 0.30524(14) 0.0276(7) Uani 1 1 d . .
O4 O 0.4949(3) 0.10418(15) 0.57641(14) 0.0225(7) Uani 1 1 d . .
H4 H 0.5468 0.1378 0.5601 0.034 Uiso 1 1 calc R U
O5 O 0.2642(3) -0.04390(14) 0.41684(13) 0.0222(6) Uani 1 1 d . .
N1 N 0.3780(4) 0.30400(18) 0.50641(17) 0.0179(8) Uani 1 1 d . .
H1 H 0.4678 0.2867 0.5109 0.022 Uiso 1 1 calc R U
C1 C 0.3183(4) 0.1797(2) 0.46967(19) 0.0149(9) Uani 1 1 d . .
H1A H 0.4279 0.1761 0.4676 0.018 Uiso 1 1 calc R U
C2 C 0.2520(4) 0.1584(2) 0.40380(18) 0.0170(9) Uani 1 1 d . .
H2 H 0.1423 0.1587 0.4074 0.020 Uiso 1 1 calc R U
C3 C 0.3025(4) 0.0811(2) 0.38451(19) 0.0193(9) Uani 1 1 d . .
H3A H 0.2495 0.0651 0.3451 0.023 Uiso 1 1 calc R U
H3B H 0.4091 0.0817 0.3747 0.023 Uiso 1 1 calc R U
C4 C 0.2728(5) 0.0280(2) 0.43831(18) 0.0178(9) Uani 1 1 d . .
C5 C 0.2498(5) 0.0489(2) 0.49849(19) 0.0191(9) Uani 1 1 d . .
H5 H 0.2255 0.0116 0.5290 0.023 Uiso 1 1 calc R U
C6 C 0.2589(4) 0.1271(2) 0.52243(17) 0.0162(8) Uani 1 1 d . .
H6 H 0.1566 0.1433 0.5331 0.019 Uiso 1 1 calc R U
C7 C 0.2740(5) 0.2585(2) 0.48511(18) 0.0168(8) Uani 1 1 d . .
C8 C 0.3504(5) 0.3817(2) 0.5227(2) 0.0205(9) Uani 1 1 d . .
H8A H 0.2612 0.3987 0.4997 0.025 Uiso 1 1 calc R U
H8B H 0.4343 0.4120 0.5077 0.025 Uiso 1 1 calc R U
C9 C 0.3297(4) 0.3935(2) 0.5944(2) 0.0207(9) Uani 1 1 d . .
C10 C 0.2274(5) 0.3523(2) 0.6290(2) 0.0236(10) Uani 1 1 d . .
H10 H 0.1698 0.3162 0.6073 0.028 Uiso 1 1 calc R U
C11 C 0.2083(5) 0.3633(2) 0.6946(2) 0.0276(10) Uani 1 1 d . .
H11 H 0.1373 0.3355 0.7179 0.033 Uiso 1 1 calc R U
C12 C 0.2938(5) 0.4152(2) 0.7260(2) 0.0278(10) Uani 1 1 d . .
C13 C 0.3945(5) 0.4578(2) 0.6928(2) 0.0286(11) Uani 1 1 d . .
H13 H 0.4509 0.4941 0.7148 0.034 Uiso 1 1 calc R U
C14 C 0.4122(5) 0.4467(2) 0.6267(2) 0.0231(10) Uani 1 1 d . .
H14 H 0.4813 0.4757 0.6034 0.028 Uiso 1 1 calc R U
C15 C 0.2976(5) 0.2129(2) 0.35189(19) 0.0198(9) Uani 1 1 d . .
C16 C 0.2231(6) 0.2687(3) 0.2533(2) 0.0356(12) Uani 1 1 d . .
H16A H 0.1749 0.2515 0.2131 0.043 Uiso 1 1 calc R U
H16B H 0.3302 0.2720 0.2452 0.043 Uiso 1 1 calc R U
C17 C 0.1646(6) 0.3434(3) 0.2714(3) 0.0426(13) Uani 1 1 d . .
H17A H 0.1768 0.3774 0.2349 0.064 Uiso 1 1 calc R U
H17B H 0.2189 0.3623 0.3088 0.064 Uiso 1 1 calc R U
H17C H 0.0600 0.3394 0.2822 0.064 Uiso 1 1 calc R U
C18 C 0.3502(4) 0.1306(2) 0.58597(19) 0.0179(9) Uani 1 1 d . .
H18 H 0.3551 0.1831 0.6009 0.022 Uiso 1 1 calc R U
C19 C 0.2751(4) 0.0847(2) 0.63758(17) 0.0188(9) Uani 1 1 d . .
C20 C 0.3374(5) 0.0194(2) 0.6595(2) 0.0257(10) Uani 1 1 d . .
H20 H 0.4327 0.0053 0.6453 0.031 Uiso 1 1 calc R U
C21 C 0.2599(5) -0.0255(3) 0.7025(2) 0.0324(11) Uani 1 1 d . .
H21 H 0.3019 -0.0706 0.7168 0.039 Uiso 1 1 calc R U
C22 C 0.1229(5) -0.0045(3) 0.7241(2) 0.0422(14) Uani 1 1 d . .
H22 H 0.0699 -0.0354 0.7531 0.051 Uiso 1 1 calc R U
C23 C 0.0627(5) 0.0615(3) 0.7036(2) 0.0409(13) Uani 1 1 d . .
H23 H -0.0314 0.0762 0.7188 0.049 Uiso 1 1 calc R U
C24 C 0.1383(5) 0.1063(3) 0.6611(2) 0.0296(11) Uani 1 1 d . .
H24 H 0.0969 0.1520 0.6479 0.036 Uiso 1 1 calc R U
C25 C 0.2632(6) -0.1946(2) 0.3902(2) 0.0336(11) Uani 1 1 d . .
H25 H 0.2411 -0.2395 0.4165 0.040 Uiso 1 1 calc R U
C26 C 0.1200(7) -0.1727(3) 0.3572(3) 0.0567(17) Uani 1 1 d . .
H26A H 0.0474 -0.1586 0.3900 0.085 Uiso 1 1 calc R U
H26B H 0.0825 -0.2146 0.3321 0.085 Uiso 1 1 calc R U
H26C H 0.1379 -0.1308 0.3283 0.085 Uiso 1 1 calc R U
C27 C 0.3760(7) -0.2181(3) 0.3392(3) 0.0527(16) Uani 1 1 d . .
H27A H 0.3958 -0.1765 0.3101 0.079 Uiso 1 1 calc R U
H27B H 0.3369 -0.2597 0.3143 0.079 Uiso 1 1 calc R U
H27C H 0.4675 -0.2330 0.3606 0.079 Uiso 1 1 calc R U
C28 C 0.5352(5) -0.1166(3) 0.4542(2) 0.0306(11) Uani 1 1 d . .
H28 H 0.5715 -0.1687 0.4547 0.037 Uiso 1 1 calc R U
C29 C 0.6061(6) -0.0795(3) 0.3948(3) 0.0519(15) Uani 1 1 d . .
H29A H 0.5672 -0.1020 0.3553 0.078 Uiso 1 1 calc R U
H29B H 0.7130 -0.0864 0.3964 0.078 Uiso 1 1 calc R U
H29C H 0.5833 -0.0266 0.3950 0.078 Uiso 1 1 calc R U
C30 C 0.5946(6) -0.0799(3) 0.5157(3) 0.0457(14) Uani 1 1 d . .
H30A H 0.5623 -0.0283 0.5172 0.069 Uiso 1 1 calc R U
H30B H 0.7023 -0.0818 0.5155 0.069 Uiso 1 1 calc R U
H30C H 0.5571 -0.1062 0.5537 0.069 Uiso 1 1 calc R U
C31 C 0.2506(5) -0.1392(2) 0.5311(2) 0.0272(10) Uani 1 1 d . .
H31 H 0.2873 -0.0990 0.5600 0.033 Uiso 1 1 calc R U
C32 C 0.3065(6) -0.2124(3) 0.5592(2) 0.0379(12) Uani 1 1 d . .
H32A H 0.2808 -0.2529 0.5299 0.057 Uiso 1 1 calc R U
H32B H 0.2608 -0.2209 0.6015 0.057 Uiso 1 1 calc R U
H32C H 0.4136 -0.2101 0.5642 0.057 Uiso 1 1 calc R U
C33 C 0.0821(5) -0.1363(3) 0.5330(3) 0.0383(12) Uani 1 1 d . .
H33A H 0.0481 -0.0897 0.5141 0.057 Uiso 1 1 calc R U
H33B H 0.0485 -0.1396 0.5780 0.057 Uiso 1 1 calc R U
H33C H 0.0418 -0.1778 0.5083 0.057 Uiso 1 1 calc R U

loop_
_atom_site_aniso_label
_atom_site_aniso_U_11
_atom_site_aniso_U_22
_atom_site_aniso_U_33
_atom_site_aniso_U_23
_atom_site_aniso_U_13
_atom_site_aniso_U_12
Br1 0.0462(3) 0.0585(4) 0.0273(3) -0.0105(2) -0.0027(2) -0.0108(3)
Si1 0.0270(7) 0.0160(6) 0.0225(7) -0.0001(5) -0.0009(5) -0.0012(5)
O1 0.0130(17) 0.0197(16) 0.0303(18) 0.0000(13) -0.0025(12) 0.0009(11)
O2 0.0229(18) 0.0286(18) 0.0316(19) 0.0098(13) -0.0003(13) -0.0070(13)
O3 0.0329(19) 0.0322(18) 0.0176(17) 0.0091(13) -0.0064(12) -0.0059(13)
O4 0.0155(16) 0.0226(17) 0.0295(18) 0.0054(13) -0.0012(12) 0.0001(11)
O5 0.0329(18) 0.0141(15) 0.0197(15) -0.0016(11) -0.0043(13) -0.0016(12)
N1 0.016(2) 0.0119(19) 0.026(2) -0.0063(14) 0.0006(14) 0.0008(13)
C1 0.013(2) 0.015(2) 0.017(2) 0.0022(16) -0.0003(15) 0.0009(15)
C2 0.017(2) 0.015(2) 0.018(2) 0.0024(16) 0.0006(17) -0.0007(16)
C3 0.021(2) 0.019(2) 0.018(2) -0.0003(17) 0.0000(15) -0.0035(17)
C4 0.022(2) 0.013(2) 0.018(2) -0.0018(15) -0.0032(17) -0.0023(17)
C5 0.025(3) 0.012(2) 0.019(2) 0.0035(15) -0.0014(17) -0.0010(16)
C6 0.014(2) 0.018(2) 0.016(2) 0.0009(16) 0.0020(16) -0.0023(16)
C7 0.020(2) 0.018(2) 0.012(2) 0.0022(15) 0.0019(16) -0.0015(18)
C8 0.022(2) 0.015(2) 0.025(3) -0.0003(18) 0.0023(17) 0.0021(17)
C9 0.018(2) 0.015(2) 0.029(3) -0.0026(18) -0.0016(17) 0.0065(16)
C10 0.024(2) 0.021(2) 0.026(3) -0.0030(17) -0.0043(19) -0.0022(19)
C11 0.025(3) 0.029(3) 0.028(3) 0.0008(19) -0.0017(19) -0.0033(18)
C12 0.027(2) 0.031(3) 0.026(3) -0.0049(19) -0.0071(19) 0.003(2)
C13 0.022(2) 0.026(3) 0.038(3) -0.015(2) -0.003(2) 0.0004(17)
C14 0.018(2) 0.023(3) 0.028(3) -0.0059(19) 0.0013(17) -0.0010(17)
C15 0.024(3) 0.021(2) 0.015(2) -0.0010(17) 0.0010(16) 0.0065(19)
C16 0.049(3) 0.043(3) 0.016(3) 0.010(2) 0.000(2) 0.005(2)
C17 0.051(3) 0.037(3) 0.039(3) 0.016(2) 0.000(2) 0.008(2)
C18 0.021(2) 0.016(2) 0.017(2) 0.0003(17) 0.0016(17) 0.0018(16)
C19 0.021(2) 0.021(2) 0.013(2) 0.0004(16) -0.0001(16) -0.0007(17)
C20 0.029(2) 0.029(3) 0.019(3) 0.0033(19) -0.0030(18) 0.0025(19)
C21 0.037(3) 0.036(3) 0.024(3) 0.0151(19) -0.005(2) 0.002(2)
C22 0.041(3) 0.064(4) 0.022(3) 0.022(3) 0.003(2) -0.012(3)
C23 0.033(3) 0.066(4) 0.024(3) 0.013(3) 0.0074(19) 0.007(3)
C24 0.029(3) 0.040(3) 0.020(3) 0.005(2) 0.0022(18) 0.008(2)
C25 0.048(3) 0.021(2) 0.032(3) 0.0020(18) -0.003(2) -0.005(2)
C26 0.073(5) 0.044(4) 0.054(4) -0.008(3) -0.024(3) -0.017(3)
C27 0.078(5) 0.038(3) 0.042(4) -0.014(3) 0.003(3) 0.001(3)
C28 0.031(3) 0.023(3) 0.038(3) -0.001(2) 0.004(2) 0.0036(19)
C29 0.039(3) 0.049(4) 0.068(4) 0.008(3) 0.017(3) -0.003(3)
C30 0.033(3) 0.047(4) 0.057(4) -0.011(3) -0.009(2) -0.001(2)
C31 0.036(3) 0.020(2) 0.026(2) 0.0019(17) 0.001(2) -0.0018(19)
C32 0.051(4) 0.035(3) 0.028(3) 0.011(2) 0.002(2) 0.002(2)
C33 0.033(3) 0.038(3) 0.044(3) 0.004(2) 0.008(2) -0.005(2)

loop_
_atom_type_symbol
_atom_type_description
_atom_type_scat_dispersion_real
_atom_type_scat_dispersion_imag
_atom_type_scat_source
C C 0.0181 0.0091 'International Tables Vol C Tables 4.2.6.8 and 6.1.1.4'
H H 0.0000 0.0000 'International Tables Vol C Tables 4.2.6.8 and 6.1.1.4'
Br Br -0.6763 1.2805 'International Tables Vol C Tables 4.2.6.8 and 6.1.1.4'
N N 0.0311 0.0180 'International Tables Vol C Tables 4.2.6.8 and 6.1.1.4'
O O 0.0492 0.0322 'International Tables Vol C Tables 4.2.6.8 and 6.1.1.4'
Si Si 0.2541 0.3302 'International Tables Vol C Tables 4.2.6.8 and 6.1.1.4'

loop_
_geom_angle_atom_site_label_1
_geom_angle_atom_site_label_2
_geom_angle_atom_site_label_3
_geom_angle
O5 Si1 C25 102.87(18)
O5 Si1 C28 109.73(19)
O5 Si1 C31 111.43(17)
C28 Si1 C25 113.1(2)
C28 Si1 C31 109.6(2)
C31 Si1 C25 110.0(2)
C15 O3 C16 115.9(3)
C18 O4 H4 109.5
C4 O5 Si1 130.6(2)
C7 N1 H1 118.4
C7 N1 C8 123.3(3)
C8 N1 H1 118.4
C2 C1 H1A 109.6
C2 C1 C6 109.5(3)
C6 C1 H1A 109.6
C7 C1 H1A 109.6
C7 C1 C2 108.6(3)
C7 C1 C6 109.8(3)
C1 C2 H2 108.8
C3 C2 C1 110.1(3)
C3 C2 H2 108.8
C15 C2 C1 110.9(3)
C15 C2 H2 108.8
C15 C2 C3 109.3(3)
C2 C3 H3A 109.7
C2 C3 H3B 109.7
H3A C3 H3B 108.2
C4 C3 C2 109.9(3)
C4 C3 H3A 109.7
C4 C3 H3B 109.7
O5 C4 C3 112.2(3)
C5 C4 O5 124.5(3)
C5 C4 C3 123.2(3)
C4 C5 H5 117.5
C4 C5 C6 125.0(3)
C6 C5 H5 117.5
C1 C6 H6 107.3
C1 C6 C18 112.7(3)
C5 C6 C1 111.6(3)
C5 C6 H6 107.3
C5 C6 C18 110.3(3)
C18 C6 H6 107.3
O1 C7 N1 122.7(4)
O1 C7 C1 119.6(3)
N1 C7 C1 117.7(4)
N1 C8 H8A 109.1
N1 C8 H8B 109.1
N1 C8 C9 112.5(3)
H8A C8 H8B 107.8
C9 C8 H8A 109.1
C9 C8 H8B 109.1
C10 C9 C8 120.9(4)
C10 C9 C14 119.0(4)
C14 C9 C8 120.1(4)
C9 C10 H10 119.6
C11 C10 C9 120.8(4)
C11 C10 H10 119.6
C10 C11 H11 120.4
C12 C11 C10 119.2(4)
C12 C11 H11 120.4
C11 C12 Br1 119.3(4)
C13 C12 Br1 119.4(3)
C13 C12 C11 121.3(4)
C12 C13 H13 120.5
C12 C13 C14 119.0(4)
C14 C13 H13 120.5
C9 C14 C13 120.6(4)
C9 C14 H14 119.7
C13 C14 H14 119.7
O2 C15 O3 124.6(4)
O2 C15 C2 125.1(4)
O3 C15 C2 110.3(3)
O3 C16 H16A 109.6
O3 C16 H16B 109.6
O3 C16 C17 110.1(4)
H16A C16 H16B 108.2
C17 C16 H16A 109.6
C17 C16 H16B 109.6
C16 C17 H17A 109.5
C16 C17 H17B 109.5
C16 C17 H17C 109.5
H17A C17 H17B 109.5
H17A C17 H17C 109.5
H17B C17 H17C 109.5
O4 C18 C6 111.3(3)
O4 C18 H18 108.9
O4 C18 C19 109.4(3)
C6 C18 H18 108.9
C19 C18 C6 109.4(3)
C19 C18 H18 108.9
C20 C19 C18 120.9(4)
C20 C19 C24 119.3(4)
C24 C19 C18 119.7(4)
C19 C20 H20 120.0
C19 C20 C21 119.9(4)
C21 C20 H20 120.0
C20 C21 H21 119.9
C22 C21 C20 120.2(4)
C22 C21 H21 119.9
C21 C22 H22 120.1
C21 C22 C23 119.7(4)
C23 C22 H22 120.1
C22 C23 H23 119.7
C24 C23 C22 120.5(5)
C24 C23 H23 119.7
C19 C24 H24 119.9
C23 C24 C19 120.2(5)
C23 C24 H24 119.9
Si1 C25 H25 106.5
C26 C25 Si1 112.3(4)
C26 C25 H25 106.5
C26 C25 C27 109.6(4)
C27 C25 Si1 114.9(4)
C27 C25 H25 106.5
C25 C26 H26A 109.5
C25 C26 H26B 109.5
C25 C26 H26C 109.5
H26A C26 H26B 109.5
H26A C26 H26C 109.5
H26B C26 H26C 109.5
C25 C27 H27A 109.5
C25 C27 H27B 109.5
C25 C27 H27C 109.5
H27A C27 H27B 109.5
H27A C27 H27C 109.5
H27B C27 H27C 109.5
Si1 C28 H28 106.4
C29 C28 Si1 113.0(4)
C29 C28 H28 106.4
C30 C28 Si1 115.0(3)
C30 C28 H28 106.4
C30 C28 C29 109.0(4)
C28 C29 H29A 109.5
C28 C29 H29B 109.5
C28 C29 H29C 109.5
H29A C29 H29B 109.5
H29A C29 H29C 109.5
H29B C29 H29C 109.5
C28 C30 H30A 109.5
C28 C30 H30B 109.5
C28 C30 H30C 109.5
H30A C30 H30B 109.5
H30A C30 H30C 109.5
H30B C30 H30C 109.5
Si1 C31 H31 107.0
C32 C31 Si1 111.3(3)
C32 C31 H31 107.0
C32 C31 C33 110.5(4)
C33 C31 Si1 113.6(3)
C33 C31 H31 107.0
C31 C32 H32A 109.5
C31 C32 H32B 109.5
C31 C32 H32C 109.5
H32A C32 H32B 109.5
H32A C32 H32C 109.5
H32B C32 H32C 109.5
C31 C33 H33A 109.5
C31 C33 H33B 109.5
C31 C33 H33C 109.5
H33A C33 H33B 109.5
H33A C33 H33C 109.5
H33B C33 H33C 109.5

loop_
_geom_bond_atom_site_label_1
_geom_bond_atom_site_label_2
_geom_bond_distance
Br1 C12 1.899(4)
Si1 O5 1.666(3)
Si1 C25 1.889(5)
Si1 C28 1.875(5)
Si1 C31 1.877(4)
O1 C7 1.247(5)
O2 C15 1.207(5)
O3 C15 1.343(5)
O3 C16 1.458(5)
O4 H4 0.8400
O4 C18 1.414(5)
O5 C4 1.377(5)
N1 H1 0.8800
N1 C7 1.329(5)
N1 C8 1.468(5)
C1 H1A 1.0000
C1 C2 1.539(5)
C1 C6 1.547(5)
C1 C7 1.516(5)
C2 H2 1.0000
C2 C3 1.527(5)
C2 C15 1.516(5)
C3 H3A 0.9900
C3 H3B 0.9900
C3 C4 1.495(5)
C4 C5 1.318(5)
C5 H5 0.9500
C5 C6 1.503(5)
C6 H6 1.0000
C6 C18 1.556(5)
C8 H8A 0.9900
C8 H8B 0.9900
C8 C9 1.510(6)
C9 C10 1.390(6)
C9 C14 1.392(6)
C10 H10 0.9500
C10 C11 1.383(6)
C11 H11 0.9500
C11 C12 1.381(6)
C12 C13 1.379(6)
C13 H13 0.9500
C13 C14 1.393(6)
C14 H14 0.9500
C16 H16A 0.9900
C16 H16B 0.9900
C16 C17 1.501(7)
C17 H17A 0.9800
C17 H17B 0.9800
C17 H17C 0.9800
C18 H18 1.0000
C18 C19 1.516(5)
C19 C20 1.387(6)
C19 C24 1.391(6)
C20 H20 0.9500
C20 C21 1.396(6)
C21 H21 0.9500
C21 C22 1.377(7)
C22 H22 0.9500
C22 C23 1.382(7)
C23 H23 0.9500
C23 C24 1.379(7)
C24 H24 0.9500
C25 H25 1.0000
C25 C26 1.523(8)
C25 C27 1.531(7)
C26 H26A 0.9800
C26 H26B 0.9800
C26 H26C 0.9800
C27 H27A 0.9800
C27 H27B 0.9800
C27 H27C 0.9800
C28 H28 1.0000
C28 C29 1.540(7)
C28 C30 1.534(7)
C29 H29A 0.9800
C29 H29B 0.9800
C29 H29C 0.9800
C30 H30A 0.9800
C30 H30B 0.9800
C30 H30C 0.9800
C31 H31 1.0000
C31 C32 1.533(6)
C31 C33 1.534(7)
C32 H32A 0.9800
C32 H32B 0.9800
C32 H32C 0.9800
C33 H33A 0.9800
C33 H33B 0.9800
C33 H33C 0.9800

loop_
_geom_torsion_atom_site_label_1
_geom_torsion_atom_site_label_2
_geom_torsion_atom_site_label_3
_geom_torsion_atom_site_label_4
_geom_torsion
Br1 C12 C13 C14 178.2(3)
Si1 O5 C4 C3 138.7(3)
Si1 O5 C4 C5 -44.8(6)
O4 C18 C19 C20 -11.4(5)
O4 C18 C19 C24 171.8(4)
O5 Si1 C25 C26 -29.2(4)
O5 Si1 C25 C27 97.0(4)
O5 Si1 C28 C29 -39.7(4)
O5 Si1 C28 C30 86.3(4)
O5 Si1 C31 C32 177.8(3)
O5 Si1 C31 C33 52.3(4)
O5 C4 C5 C6 180.0(4)
N1 C8 C9 C10 -53.0(5)
N1 C8 C9 C14 127.8(4)
C1 C2 C3 C4 51.9(4)
C1 C2 C15 O2 28.6(6)
C1 C2 C15 O3 -152.0(3)
C1 C6 C18 O4 -65.6(4)
C1 C6 C18 C19 173.3(3)
C2 C1 C6 C5 39.9(4)
C2 C1 C6 C18 164.6(3)
C2 C1 C7 O1 45.5(5)
C2 C1 C7 N1 -133.6(4)
C2 C3 C4 O5 157.6(3)
C2 C3 C4 C5 -18.9(6)
C3 C2 C15 O2 -93.0(5)
C3 C2 C15 O3 86.5(4)
C3 C4 C5 C6 -3.9(7)
C4 C5 C6 C1 -7.2(6)
C4 C5 C6 C18 -133.2(4)
C5 C6 C18 O4 59.8(4)
C5 C6 C18 C19 -61.3(4)
C6 C1 C2 C3 -63.8(4)
C6 C1 C2 C15 175.2(3)
C6 C1 C7 O1 -74.2(4)
C6 C1 C7 N1 106.6(4)
C6 C18 C19 C20 110.9(4)
C6 C18 C19 C24 -66.0(5)
C7 N1 C8 C9 98.5(5)
C7 C1 C2 C3 176.3(3)
C7 C1 C2 C15 55.3(4)
C7 C1 C6 C5 159.0(3)
C7 C1 C6 C18 -76.3(4)
C8 N1 C7 O1 0.5(6)
C8 N1 C7 C1 179.6(3)
C8 C9 C10 C11 -179.9(4)
C8 C9 C14 C13 -179.7(4)
C9 C10 C11 C12 -0.8(6)
C10 C9 C14 C13 1.0(6)
C10 C11 C12 Br1 -177.8(3)
C10 C11 C12 C13 1.9(7)
C11 C12 C13 C14 -1.5(7)
C12 C13 C14 C9 0.0(6)
C14 C9 C10 C11 -0.6(6)
C15 O3 C16 C17 -87.0(5)
C15 C2 C3 C4 174.0(3)
C16 O3 C15 O2 -2.7(6)
C16 O3 C15 C2 177.9(3)
C18 C19 C20 C21 -173.9(4)
C18 C19 C24 C23 174.0(4)
C19 C20 C21 C22 -1.2(7)
C20 C19 C24 C23 -2.9(7)
C20 C21 C22 C23 -0.6(7)
C21 C22 C23 C24 0.6(8)
C22 C23 C24 C19 1.2(7)
C24 C19 C20 C21 2.9(6)
C25 Si1 O5 C4 178.1(4)
C25 Si1 C28 C29 74.5(4)
C25 Si1 C28 C30 -159.4(4)
C25 Si1 C31 C32 64.4(4)
C25 Si1 C31 C33 -61.1(4)
C28 Si1 O5 C4 -61.3(4)
C28 Si1 C25 C26 -147.5(4)
C28 Si1 C25 C27 -21.3(4)
C28 Si1 C31 C32 -60.5(4)
C28 Si1 C31 C33 174.0(3)
C31 Si1 O5 C4 60.3(4)
C31 Si1 C25 C26 89.6(4)
C31 Si1 C25 C27 -144.2(4)
C31 Si1 C28 C29 -162.4(4)
C31 Si1 C28 C30 -36.3(4)
